data_7047385
loop_
_publ_author_name
'Fazekas, Eszter'
'Nichol, Gary S.'
'Shaver, Michael P.'
'Garden, Jennifer A.'

_publ_section_title
;
 Stable Fe(iii) phenoxyimines as selective and robust
 CO<sub>2</sub>/epoxide coupling catalysts.
;
_journal_issue 37
_journal_name_full 'Dalton transactions (Cambridge, England : 2003)'
_journal_page_first 13106
_journal_page_last 13112
_journal_paper_doi 10.1039/c8dt02919a
_journal_volume 47
_journal_year 2018
_chemical_formula_moiety 'C16 H16 Cl Fe N2 O2'
_chemical_formula_sum 'C16 H16 Cl Fe N2 O2'
_chemical_formula_weight 359.61
_space_group_crystal_system monoclinic
_space_group_IT_number 15
_space_group_name_Hall '-I 2ya'
_space_group_name_H-M_alt 'I 1 2/a 1'
_symmetry_space_group_name_Hall '-I 2ya'
_symmetry_space_group_name_H-M 'I 1 2/a 1'
_atom_sites_solution_hydrogens geom
_audit_creation_date 2018-07-13
_audit_creation_method
;
Olex2 1.2-beta
(compiled 2018.05.29 svn.r3508 for OlexSys, GUI svn.r5506)
;
_audit_update_record
;
2018-07-13 deposited with the CCDC.
2018-08-24 downloaded from the CCDC.
;
_cell_angle_alpha 90
_cell_angle_beta 108.536(3)
_cell_angle_gamma 90
_cell_formula_units_Z 4
_cell_length_a 12.5989(3)
_cell_length_b 7.39494(17)
_cell_length_c 17.7897(5)
_cell_measurement_reflns_used 10338
_cell_measurement_temperature 120.0
_cell_measurement_theta_max 32.4980
_cell_measurement_theta_min 4.3470
_cell_volume 1571.45(7)
_computing_cell_refinement 'CrysAlisPro 1.171.38.46 (Rigaku OD, 2015)'
_computing_data_collection 'CrysAlisPro 1.171.38.46 (Rigaku OD, 2015)'
_computing_data_reduction 'CrysAlisPro 1.171.38.46 (Rigaku OD, 2015)'
_computing_molecular_graphics 'Olex2 (Dolomanov et al., 2009)'
_computing_publication_material 'Olex2 (Dolomanov et al., 2009)'
_computing_structure_refinement 'ShelXL (Sheldrick, 2015)'
_computing_structure_solution 'ShelXS (Sheldrick, 2008)'
_diffrn_ambient_environment N~2~
_diffrn_ambient_temperature 120.0
_diffrn_detector 'CCD plate'
_diffrn_detector_area_resol_mean 5.1574
_diffrn_detector_type Atlas
_diffrn_measured_fraction_theta_full 0.999
_diffrn_measured_fraction_theta_max 0.958
_diffrn_measurement_details
;
List of Runs (angles in degrees, time in seconds):

  # Type    Start    End  Width  t~exp~   \w     \q     \k     \f   Frames
#--------------------------------------------------------------------------
  1  \w    -59.00  -4.00   1.00    5.00    --  -17.68 102.00  34.00   55
  2  \w    -12.00  93.00   1.00    5.00    --   19.09  77.00 -60.00  105
  3  \w    -12.00  93.00   1.00    5.00    --   19.09  77.00-150.00  105
  4  \w     -3.00  92.00   1.00    5.00    --   19.09  38.00-150.00   95
  5  \w    -20.00  59.00   1.00    5.00    --   19.09 -99.00  30.00   79
  6  \w     -3.00  92.00   1.00    5.00    --   19.09  38.00 120.00   95
  7  \w   -104.00 -57.00   1.00    5.00    --  -17.68-178.00 150.00   47
  8  \w    -51.00  46.00   1.00    5.00    --   19.09 -57.00-180.00   97
  9  \w     35.00  83.00   1.00    5.00    --   19.09 178.00-180.00   48
 10  \w    -20.00  59.00   1.00    5.00    --   19.09 -99.00-180.00   79
;
_diffrn_measurement_device 'four-circle diffractometer'
_diffrn_measurement_device_type 'Rigaku Oxford Diffraction SuperNova'
_diffrn_measurement_method '\w scans'
_diffrn_orient_matrix_type 'CrysAlisPro convention (1999,Acta A55,543-557)'
_diffrn_orient_matrix_UB_11 -0.0366194000
_diffrn_orient_matrix_UB_12 -0.0190969000
_diffrn_orient_matrix_UB_13 -0.0386078000
_diffrn_orient_matrix_UB_21 -0.0051627000
_diffrn_orient_matrix_UB_22 -0.0905690000
_diffrn_orient_matrix_UB_23 0.0115280000
_diffrn_orient_matrix_UB_31 -0.0464408000
_diffrn_orient_matrix_UB_32 0.0251827000
_diffrn_orient_matrix_UB_33 0.0120646000
_diffrn_radiation_monochromator mirror
_diffrn_radiation_probe x-ray
_diffrn_radiation_type MoK\a
_diffrn_radiation_wavelength 0.71073
_diffrn_reflns_av_R_equivalents 0.0288
_diffrn_reflns_av_unetI/netI 0.0191
_diffrn_reflns_Laue_measured_fraction_full 0.999
_diffrn_reflns_Laue_measured_fraction_max 0.958
_diffrn_reflns_limit_h_max 19
_diffrn_reflns_limit_h_min -18
_diffrn_reflns_limit_k_max 11
_diffrn_reflns_limit_k_min -11
_diffrn_reflns_limit_l_max 27
_diffrn_reflns_limit_l_min -26
_diffrn_reflns_number 19409
_diffrn_reflns_point_group_measured_fraction_full 0.999
_diffrn_reflns_point_group_measured_fraction_max 0.958
_diffrn_reflns_theta_full 25.242
_diffrn_reflns_theta_max 32.888
_diffrn_reflns_theta_min 3.008
_diffrn_source 'micro-focus sealed X-ray tube'
_diffrn_source_type 'SuperNova (Mo) X-ray Source'
_exptl_absorpt_coefficient_mu 1.137
_exptl_absorpt_correction_T_max 1.000
_exptl_absorpt_correction_T_min 0.413
_exptl_absorpt_correction_type gaussian
_exptl_absorpt_process_details
;
CrysAlisPro 1.171.38.46 (Rigaku Oxford Diffraction, 2015)
Numerical absorption correction based on gaussian integration over
            a multifaceted crystal model
Empirical absorption correction using spherical harmonics,
 implemented in SCALE3 ABSPACK scaling algorithm.
;
_exptl_crystal_colour black
_exptl_crystal_colour_primary black
_exptl_crystal_density_diffrn 1.520
_exptl_crystal_description block
_exptl_crystal_F_000 740
_exptl_crystal_recrystallization_method 'The material was recrystallised from dichloromethane by slow evaporation'
_exptl_crystal_size_max 0.377
_exptl_crystal_size_mid 0.295
_exptl_crystal_size_min 0.217
_refine_diff_density_max 0.492
_refine_diff_density_min -0.219
_refine_diff_density_rms 0.060
_refine_ls_extinction_method none
_refine_ls_goodness_of_fit_ref 1.098
_refine_ls_hydrogen_treatment constr
_refine_ls_matrix_type full
_refine_ls_number_parameters 102
_refine_ls_number_reflns 2808
_refine_ls_number_restraints 0
_refine_ls_restrained_S_all 1.098
_refine_ls_R_factor_all 0.0298
_refine_ls_R_factor_gt 0.0271
_refine_ls_shift/su_max 0.001
_refine_ls_shift/su_mean 0.000
_refine_ls_structure_factor_coef Fsqd
_refine_ls_weighting_details 'w=1/[\s^2^(Fo^2^)+(0.0263P)^2^+1.5933P] where P=(Fo^2^+2Fc^2^)/3'
_refine_ls_weighting_scheme calc
_refine_ls_wR_factor_gt 0.0676
_refine_ls_wR_factor_ref 0.0690
_reflns_Friedel_coverage 0.000
_reflns_number_gt 2618
_reflns_number_total 2808
_reflns_threshold_expression 'I > 2\s(I)'
_cod_data_source_file c8dt02919a2.cif
_cod_data_source_block C1
_cod_depositor_comments 'Adding full bibliography for 7047385--7047387.cif.'
_cod_original_cell_volume 1571.44(7)
_cod_database_code 7047385
_shelx_shelxl_version_number 2018/3
_chemical_oxdiff_formula 'C17 H17 Cl Fe N2 O2'
_chemical_oxdiff_usercomment '@ 120 K EFP112'
_shelx_space_group_comment
;
The symmetry employed for this shelxl refinement is uniquely defined
by the following loop, which should always be used as a source of
symmetry information in preference to the above space-group names.
They are only intended as comments.
;
_reflns_odcompleteness_completeness 99.88
_reflns_odcompleteness_iscentric 1
_reflns_odcompleteness_theta 30.44
_olex2_refinement_description
;
1. Fixed Uiso
 At 1.2 times of:
  All C(H) groups
 At 1.5 times of:
  All C(H,H,H) groups
2.a Aromatic/amide H refined with riding coordinates:
 C2(H2), C3(H3), C4(H4), C5(H5), C7(H7)
2.b Idealised Me refined as rotating group:
 C8(H8A,H8B,H8C)
;
_olex2_diffrn_ambient_temperature_device 'Oxford Cryosystems Cryostream 700+'
_olex2_exptl_crystal_mounting_method 'The crystal was mounted on a MITIGEN holder in Paratone oil'
_olex2_submission_special_instructions 'No special instructions were received'
_oxdiff_exptl_absorpt_empirical_details
;
Empirical correction (ABSPACK) includes:
- Absorption correction using spherical harmonics
- Frame scaling
;
_oxdiff_exptl_absorpt_empirical_full_max 1.342
_oxdiff_exptl_absorpt_empirical_full_min 0.825

loop_
_space_group_symop_operation_xyz
'x, y, z'
'-x+1/2, y, -z'
'x+1/2, y+1/2, z+1/2'
'-x+1, y+1/2, -z+1/2'
'-x, -y, -z'
'x-1/2, -y, z'
'-x+1/2, -y+1/2, -z+1/2'
'x, -y+1/2, z+1/2'

loop_
_atom_site_label
_atom_site_type_symbol
_atom_site_fract_x
_atom_site_fract_y
_atom_site_fract_z
_atom_site_U_iso_or_equiv
_atom_site_adp_type
_atom_site_occupancy
_atom_site_site_symmetry_order
_atom_site_calc_flag
_atom_site_refinement_flags_posn
_atom_site_refinement_flags_adp
_atom_site_refinement_flags_occupancy
Fe1 Fe 0.250000 0.73639(3) 0.500000 0.01520(7) Uani 1 2 d S T P
Cl1 Cl 0.250000 0.42925(6) 0.500000 0.02916(11) Uani 1 2 d S T P
O1 O 0.18161(7) 0.86130(14) 0.40515(5) 0.02237(18) Uani 1 1 d . . .
N1 N 0.40454(8) 0.74275(13) 0.47733(6) 0.01605(17) Uani 1 1 d . . .
C1 C 0.42469(9) 0.88550(15) 0.63808(6) 0.01618(19) Uani 1 1 d . . .
C2 C 0.44918(10) 0.95029(17) 0.71604(7) 0.0198(2) Uani 1 1 d . . .
H2 H 0.389733 0.980455 0.735844 0.024 Uiso 1 1 calc R . .
C3 C 0.55894(10) 0.97065(17) 0.76430(7) 0.0204(2) Uani 1 1 d . . .
H3 H 0.573976 1.011911 0.817243 0.025 Uiso 1 1 calc R . .
C4 C 0.64765(10) 0.93123(18) 0.73602(7) 0.0225(2) Uani 1 1 d . . .
H4 H 0.722761 0.944468 0.769598 0.027 Uiso 1 1 calc R . .
C5 C 0.62545(10) 0.87280(17) 0.65882(7) 0.0204(2) Uani 1 1 d . . .
H5 H 0.685862 0.848616 0.639176 0.024 Uiso 1 1 calc R . .
C6 C 0.51464(9) 0.84849(15) 0.60873(6) 0.01548(19) Uani 1 1 d . . .
C7 C 0.49871(9) 0.78669(15) 0.52873(7) 0.01632(19) Uani 1 1 d . . .
H7 H 0.563559 0.777696 0.512639 0.020 Uiso 1 1 calc R . .
C8 C 0.40672(10) 0.67961(18) 0.39961(7) 0.0209(2) Uani 1 1 d . . .
H8A H 0.390989 0.549597 0.394637 0.031 Uiso 1 1 calc GR . .
H8B H 0.480802 0.702634 0.394643 0.031 Uiso 1 1 calc GR . .
H8C H 0.349830 0.744461 0.357670 0.031 Uiso 1 1 calc GR . .

loop_
_atom_site_aniso_label
_atom_site_aniso_U_11
_atom_site_aniso_U_22
_atom_site_aniso_U_33
_atom_site_aniso_U_23
_atom_site_aniso_U_13
_atom_site_aniso_U_12
Fe1 0.01229(11) 0.01916(12) 0.01370(10) 0.000 0.00347(7) 0.000
Cl1 0.0245(2) 0.01909(19) 0.0495(3) 0.000 0.01962(19) 0.000
O1 0.0134(4) 0.0348(5) 0.0187(4) 0.0080(3) 0.0047(3) 0.0005(3)
N1 0.0168(4) 0.0177(4) 0.0145(4) -0.0008(3) 0.0061(3) 0.0005(3)
C1 0.0154(5) 0.0171(5) 0.0157(4) -0.0012(4) 0.0046(4) -0.0008(4)
C2 0.0200(5) 0.0233(5) 0.0168(5) -0.0033(4) 0.0068(4) -0.0009(4)
C3 0.0234(5) 0.0202(5) 0.0162(5) -0.0019(4) 0.0040(4) -0.0041(4)
C4 0.0179(5) 0.0266(6) 0.0200(5) -0.0015(4) 0.0016(4) -0.0043(4)
C5 0.0146(5) 0.0250(6) 0.0214(5) -0.0008(4) 0.0055(4) -0.0016(4)
C6 0.0144(4) 0.0168(5) 0.0153(4) 0.0001(4) 0.0049(4) -0.0006(4)
C7 0.0158(5) 0.0175(5) 0.0171(5) 0.0003(4) 0.0074(4) 0.0006(4)
C8 0.0229(5) 0.0252(6) 0.0161(5) -0.0033(4) 0.0081(4) 0.0006(4)

loop_
_atom_type_symbol
_atom_type_description
_atom_type_scat_dispersion_real
_atom_type_scat_dispersion_imag
_atom_type_scat_source
C C 0.0033 0.0016 'International Tables Vol C Tables 4.2.6.8 and 6.1.1.4'
H H 0.0000 0.0000 'International Tables Vol C Tables 4.2.6.8 and 6.1.1.4'
Cl Cl 0.1484 0.1585 'International Tables Vol C Tables 4.2.6.8 and 6.1.1.4'
Fe Fe 0.3463 0.8444 'International Tables Vol C Tables 4.2.6.8 and 6.1.1.4'
N N 0.0061 0.0033 'International Tables Vol C Tables 4.2.6.8 and 6.1.1.4'
O O 0.0106 0.0060 'International Tables Vol C Tables 4.2.6.8 and 6.1.1.4'

loop_
_exptl_crystal_face_index_h
_exptl_crystal_face_index_k
_exptl_crystal_face_index_l
_exptl_crystal_face_perp_dist
-5 1 -20 0.1148
-16 3 15 0.1824
-4 0 25 0.1092
5 -1 20 0.1017
15 -2 -19 0.1893
-9 2 -16 0.1441
10 -2 14 0.1491
12 7 -12 0.1341
-10 9 7 0.1652
-1 10 -1 0.1571
-9 -9 9 0.1493
-17 -1 15 0.1808
-1 -10 3 0.1328
16 -3 -14 0.1836
-7 -7 -13 0.1459
-12 -5 -8 0.1441
-6 7 19 0.1382
7 7 13 0.1131
15 4 3 0.1546
9 5 -21 0.1482
-7 8 -9 0.1569
5 -8 11 0.1306
-2 -7 18 0.1155
12 7 -3 0.1224
9 9 1 0.1164
-3 10 10 0.1389

loop_
_geom_angle_atom_site_label_1
_geom_angle_atom_site_label_2
_geom_angle_atom_site_label_3
_geom_angle
_geom_angle_site_symmetry_1
_geom_angle_site_symmetry_3
O1 Fe1 Cl1 119.50(3) . .
O1 Fe1 Cl1 119.50(3) 2_556 .
O1 Fe1 O1 121.00(6) 2_556 .
O1 Fe1 N1 90.29(4) 2_556 2_556
O1 Fe1 N1 88.46(4) . 2_556
O1 Fe1 N1 90.28(4) . .
O1 Fe1 N1 88.46(4) 2_556 .
N1 Fe1 Cl1 91.28(3) 2_556 .
N1 Fe1 Cl1 91.28(3) . .
N1 Fe1 N1 177.44(5) . 2_556
C1 O1 Fe1 132.67(7) 2_556 .
C7 N1 Fe1 124.57(8) . .
C7 N1 C8 117.38(10) . .
C8 N1 Fe1 117.88(7) . .
O1 C1 C2 118.82(10) 2_556 .
O1 C1 C6 122.56(10) 2_556 .
C2 C1 C6 118.62(10) . .
C1 C2 H2 119.6 . .
C3 C2 C1 120.76(11) . .
C3 C2 H2 119.6 . .
C2 C3 H3 119.7 . .
C2 C3 C4 120.70(11) . .
C4 C3 H3 119.7 . .
C3 C4 H4 120.3 . .
C5 C4 C3 119.48(11) . .
C5 C4 H4 120.3 . .
C4 C5 H5 119.5 . .
C4 C5 C6 121.04(11) . .
C6 C5 H5 119.5 . .
C1 C6 C7 123.12(10) . .
C5 C6 C1 119.35(10) . .
C5 C6 C7 117.53(10) . .
N1 C7 C6 125.90(10) . .
N1 C7 H7 117.1 . .
C6 C7 H7 117.1 . .
N1 C8 H8A 109.5 . .
N1 C8 H8B 109.5 . .
N1 C8 H8C 109.5 . .
H8A C8 H8B 109.5 . .
H8A C8 H8C 109.5 . .
H8B C8 H8C 109.5 . .

loop_
_geom_bond_atom_site_label_1
_geom_bond_atom_site_label_2
_geom_bond_distance
_geom_bond_site_symmetry_2
Fe1 Cl1 2.2713(5) .
Fe1 O1 1.8758(9) .
Fe1 O1 1.8757(9) 2_556
Fe1 N1 2.1106(10) 2_556
Fe1 N1 2.1106(10) .
O1 C1 1.3275(13) 2_556
N1 C7 1.2882(15) .
N1 C8 1.4678(14) .
C1 C2 1.4058(15) .
C1 C6 1.4171(15) .
C2 H2 0.9500 .
C2 C3 1.3846(17) .
C3 H3 0.9500 .
C3 C4 1.3946(18) .
C4 H4 0.9500 .
C4 C5 1.3809(17) .
C5 H5 0.9500 .
C5 C6 1.4086(16) .
C6 C7 1.4468(15) .
C7 H7 0.9500 .
C8 H8A 0.9800 .
C8 H8B 0.9800 .
C8 H8C 0.9800 .

loop_
_geom_torsion_atom_site_label_1
_geom_torsion_atom_site_label_2
_geom_torsion_atom_site_label_3
_geom_torsion_atom_site_label_4
_geom_torsion
_geom_torsion_site_symmetry_1
_geom_torsion_site_symmetry_4
Fe1 N1 C7 C6 -3.65(17) . .
Cl1 Fe1 O1 C1 71.88(12) . 2_556
O1 Fe1 O1 C1 -108.12(12) 2_556 2_556
O1 C1 C2 C3 177.40(11) 2_556 .
O1 C1 C6 C5 -178.28(11) 2_556 .
O1 C1 C6 C7 1.95(18) 2_556 .
N1 Fe1 O1 C1 -18.71(11) 2_556 2_556
N1 Fe1 O1 C1 163.51(11) . 2_556
C1 C2 C3 C4 1.48(19) . .
C1 C6 C7 N1 -6.48(19) . .
C2 C1 C6 C5 1.69(17) . .
C2 C1 C6 C7 -178.07(11) . .
C2 C3 C4 C5 0.56(19) . .
C3 C4 C5 C6 -1.44(19) . .
C4 C5 C6 C1 0.30(18) . .
C4 C5 C6 C7 -179.92(11) . .
C5 C6 C7 N1 173.75(11) . .
C6 C1 C2 C3 -2.58(18) . .
C8 N1 C7 C6 -178.77(11) . .

loop_
_exptl_oxdiff_crystal_face_indexfrac_h
_exptl_oxdiff_crystal_face_indexfrac_k
_exptl_oxdiff_crystal_face_indexfrac_l
_exptl_oxdiff_crystal_face_x
_exptl_oxdiff_crystal_face_y
_exptl_oxdiff_crystal_face_z
-5.0018 0.9939 -19.9793 0.9355 -0.2945 0.0163
-15.9963 3.0016 14.9880 -0.0502 -0.0165 0.9993
-3.9971 0.0063 24.9767 -0.8180 0.3080 0.4871
5.0018 -0.9939 19.9793 -0.9355 0.2945 -0.0163
14.9966 -2.0031 -18.9847 0.2220 -0.1149 -0.9759
-9.0006 1.9943 -15.9828 0.9086 -0.3184 0.2754
10.0004 -1.9947 13.9844 -0.8680 0.2902 -0.3459
12.0049 6.9951 -11.9990 -0.1099 -0.8338 -0.5261
-9.9920 8.9977 6.9881 -0.0757 -0.6828 0.7749
-0.9918 9.9959 -1.0081 -0.1157 -0.9118 0.2856
-9.0068 -8.9949 9.0028 0.1540 0.9649 0.3004
-16.9997 -0.9970 14.9922 0.0627 0.3509 0.9452
-1.0081 -9.9955 3.0069 0.1117 0.9451 -0.1686
15.9964 -3.0013 -13.9890 0.0116 0.0280 -0.9872
-7.0077 -7.0013 -12.9780 0.8914 0.5207 -0.0074
-12.0056 -5.0012 -7.9830 0.8434 0.4229 0.3353
-5.9921 7.0019 18.9767 -0.6469 -0.3845 0.6835
7.0077 7.0013 12.9780 -0.8914 -0.5207 0.0074
15.0043 4.0004 2.9879 -0.7412 -0.4053 -0.5600
9.0020 4.9932 -20.9872 0.3853 -0.7406 -0.5455
-6.9946 7.9940 -8.9962 0.4508 -0.7916 0.4176
4.9948 -7.9936 10.9949 -0.4547 0.8249 -0.3006
-2.0038 -6.9927 17.9895 -0.4876 0.8511 0.1340
12.0060 6.9975 -3.0080 -0.4572 -0.7304 -0.4176
9.0080 8.9975 0.9873 -0.5398 -0.8500 -0.1798
-2.9905 9.9986 9.9817 -0.4668 -0.7751 0.5111
